data_7218433
loop_
_publ_author_name
'Saha, Amrita'
'Panja, Anangamohan'
'Shyamal, Milan'
'Mandal, Tarun Kanti'

_publ_section_title
;
 Influence of anionic co-ligands on the structural diversity and
 catecholase activity of copper(II) complexes with
 2-methoxy-6-(8-iminoquinolinylmethyl)phenol
;
_journal_name_full 'RSC Adv.'
_journal_paper_doi 10.1039/C4RA08025D
_journal_year 2014
_chemical_formula_sum 'C18 H13 Cu N3 O3'
_chemical_formula_weight 382.85
_chemical_name_systematic
;
 ?
;
_space_group_IT_number 2
_symmetry_cell_setting triclinic
_symmetry_space_group_name_Hall '-P 1'
_symmetry_space_group_name_H-M 'P -1'
_atom_sites_solution_hydrogens geom
_atom_sites_solution_primary direct
_atom_sites_solution_secondary difmap
_audit_creation_method SHELXL-97
_cell_angle_alpha 85.634(2)
_cell_angle_beta 83.851(2)
_cell_angle_gamma 78.042(2)
_cell_formula_units_Z 4
_cell_length_a 7.2980(2)
_cell_length_b 14.4856(5)
_cell_length_c 14.9016(5)
_cell_measurement_reflns_used 1.0
_cell_measurement_temperature 298(2)
_cell_measurement_theta_max 386
_cell_measurement_theta_min 27.49
_cell_volume 1529.93(9)
_computing_structure_refinement 'SHELXL-97 (Sheldrick, 1997)'
_diffrn_ambient_temperature 298(2)
_diffrn_measured_fraction_theta_full 0.986
_diffrn_measured_fraction_theta_max 0.986
_diffrn_radiation_monochromator graphite
_diffrn_radiation_source 'fine-focus sealed tube'
_diffrn_radiation_type MoK\a
_diffrn_radiation_wavelength 0.71073
_diffrn_reflns_av_R_equivalents 0.0425
_diffrn_reflns_av_sigmaI/netI 0.0534
_diffrn_reflns_limit_h_max 8
_diffrn_reflns_limit_h_min -9
_diffrn_reflns_limit_k_max 17
_diffrn_reflns_limit_k_min -18
_diffrn_reflns_limit_l_max 18
_diffrn_reflns_limit_l_min -19
_diffrn_reflns_number 24661
_diffrn_reflns_theta_full 27.24
_diffrn_reflns_theta_max 27.24
_diffrn_reflns_theta_min 1.94
_exptl_absorpt_coefficient_mu 1.451
_exptl_absorpt_correction_T_max 0.895
_exptl_absorpt_correction_T_min 0.765
_exptl_absorpt_correction_type empirical
_exptl_absorpt_process_details SADABAS
_exptl_crystal_colour brown
_exptl_crystal_density_diffrn 1.662
_exptl_crystal_density_method 'not measured'
_exptl_crystal_description needle
_exptl_crystal_F_000 780
_exptl_crystal_size_max 0.40
_exptl_crystal_size_mid 0.10
_exptl_crystal_size_min 0.08
_refine_diff_density_max 0.472
_refine_diff_density_min -0.311
_refine_diff_density_rms 0.066
_refine_ls_extinction_method none
_refine_ls_goodness_of_fit_ref 1.020
_refine_ls_hydrogen_treatment noref
_refine_ls_matrix_type full
_refine_ls_number_parameters 453
_refine_ls_number_reflns 6762
_refine_ls_number_restraints 0
_refine_ls_restrained_S_all 1.020
_refine_ls_R_factor_all 0.0704
_refine_ls_R_factor_gt 0.0428
_refine_ls_shift/su_max 0.001
_refine_ls_shift/su_mean 0.000
_refine_ls_structure_factor_coef Fsqd
_refine_ls_weighting_details 'calc w=1/[\s^2^(Fo^2^)+(0.0497P)^2^+0.0000P] where P=(Fo^2^+2Fc^2^)/3'
_refine_ls_weighting_scheme calc
_refine_ls_wR_factor_gt 0.0940
_refine_ls_wR_factor_ref 0.1045
_reflns_number_gt 4653
_reflns_number_total 6762
_reflns_threshold_expression >2sigma(I)
_cod_data_source_file c4ra08025d2.cif
_cod_data_source_block as_feb26_0m
_cod_depositor_comments
;
The following automatic conversions were performed:

'_symmetry_cell_setting' value 'Triclinic' changed to 'triclinic'
according to
/usr/data/users/saulius/crontab/automatic-downloads/rss-feeds/RSC/lib/dictionaries/cif_core.dic
dictionary named 'cif_core.dic' version 2.4.2 from
2011-04-26.

'_exptl_absorpt_correction_type' value 'Empirical'
changed to 'empirical' according to
/usr/data/users/saulius/crontab/automatic-downloads/rss-feeds/RSC/lib/dictionaries/cif_core.dic
dictionary named 'cif_core.dic' version 2.4.2 from 2011-04-26.

Automatic conversion script
Id: cif_fix_values 2827 2014-09-09 07:05:25Z andrius 
;
_cod_original_cell_volume 1529.93(8)
_cod_original_sg_symbol_H-M P-1
_cod_database_code 7218433

loop_
_symmetry_equiv_pos_as_xyz
'x, y, z'
'-x, -y, -z'

loop_
_atom_site_label
_atom_site_type_symbol
_atom_site_fract_x
_atom_site_fract_y
_atom_site_fract_z
_atom_site_U_iso_or_equiv
_atom_site_adp_type
_atom_site_occupancy
_atom_site_symmetry_multiplicity
_atom_site_calc_flag
_atom_site_refinement_flags
Cu1 Cu 0.38324(5) 0.44315(2) 0.37962(2) 0.03964(12) Uani 1 1 d .
Cu2 Cu 0.85149(5) -0.05026(2) 0.10159(2) 0.03367(11) Uani 1 1 d .
O2 O 0.2493(3) 0.75520(14) 0.40927(15) 0.0576(6) Uani 1 1 d .
O5 O 0.5448(3) 0.25316(13) 0.05372(13) 0.0479(5) Uani 1 1 d .
O4 O 0.7191(3) 0.07404(12) 0.06827(12) 0.0370(5) Uani 1 1 d .
N2 N 0.2898(3) 0.39957(16) 0.49946(15) 0.0369(6) Uani 1 1 d .
O1 O 0.3101(3) 0.57186(13) 0.40648(13) 0.0495(6) Uani 1 1 d .
N1 N 0.4312(3) 0.30609(16) 0.35779(15) 0.0407(6) Uani 1 1 d .
N5 N 0.8409(3) -0.09683(14) -0.01706(14) 0.0324(5) Uani 1 1 d .
N4 N 0.9844(3) -0.18462(15) 0.12629(15) 0.0340(5) Uani 1 1 d .
O6 O 1.0389(4) 0.06995(19) 0.3065(2) 0.0971(10) Uani 1 1 d .
C10 C 0.2099(4) 0.4543(2) 0.56403(19) 0.0438(7) Uani 1 1 d .
H10 H 0.1680 0.4247 0.6177 0.053 Uiso 1 1 calc R
C11 C 0.1805(4) 0.5537(2) 0.56073(19) 0.0420(7) Uani 1 1 d .
C16 C 0.0912(5) 0.6003(2) 0.6392(2) 0.0528(9) Uani 1 1 d .
H16 H 0.0530 0.5652 0.6900 0.063 Uiso 1 1 calc R
C15 C 0.0615(5) 0.6958(2) 0.6404(2) 0.0574(9) Uani 1 1 d .
H15 H 0.0049 0.7256 0.6924 0.069 Uiso 1 1 calc R
C14 C 0.1146(4) 0.7496(2) 0.5648(2) 0.0518(8) Uani 1 1 d .
H14 H 0.0933 0.8150 0.5668 0.062 Uiso 1 1 calc R
C13 C 0.1976(4) 0.7080(2) 0.4876(2) 0.0435(7) Uani 1 1 d .
C17 C 0.2322(5) 0.8543(2) 0.4116(2) 0.0611(9) Uani 1 1 d .
H17A H 0.1030 0.8832 0.4269 0.092 Uiso 1 1 calc R
H17B H 0.2743 0.8794 0.3533 0.092 Uiso 1 1 calc R
H17C H 0.3078 0.8675 0.4561 0.092 Uiso 1 1 calc R
C12 C 0.2330(4) 0.6076(2) 0.4825(2) 0.0415(7) Uani 1 1 d .
C8 C 0.3023(4) 0.30076(19) 0.50995(18) 0.0377(7) Uani 1 1 d .
C9 C 0.3739(4) 0.2528(2) 0.43049(19) 0.0393(7) Uani 1 1 d .
C1 C 0.5029(5) 0.2634(2) 0.2825(2) 0.0520(8) Uani 1 1 d .
H1 H 0.5451 0.2995 0.2333 0.062 Uiso 1 1 calc R
C2 C 0.5179(5) 0.1668(2) 0.2739(2) 0.0567(9) Uani 1 1 d .
H2 H 0.5686 0.1394 0.2199 0.068 Uiso 1 1 calc R
C3 C 0.4579(5) 0.1135(2) 0.3449(2) 0.0552(9) Uani 1 1 d .
H3 H 0.4654 0.0493 0.3394 0.066 Uiso 1 1 calc R
C4 C 0.3839(4) 0.1545(2) 0.4278(2) 0.0447(7) Uani 1 1 d .
C5 C 0.3224(4) 0.1057(2) 0.5063(2) 0.0528(8) Uani 1 1 d .
H5 H 0.3213 0.0417 0.5053 0.063 Uiso 1 1 calc R
C6 C 0.2646(4) 0.1510(2) 0.5840(2) 0.0526(8) Uani 1 1 d .
H6 H 0.2315 0.1167 0.6364 0.063 Uiso 1 1 calc R
C7 C 0.2539(4) 0.2489(2) 0.5865(2) 0.0500(8) Uani 1 1 d .
H7 H 0.2138 0.2786 0.6403 0.060 Uiso 1 1 calc R
N3 N 0.4832(4) 0.47693(18) 0.25911(17) 0.0522(7) Uani 1 1 d .
C18 C 0.5969(6) 0.5167(2) 0.2250(2) 0.0578(10) Uani 1 1 d .
O3 O 0.7132(4) 0.5550(2) 0.1867(2) 0.1075(11) Uani 1 1 d .
C28 C 0.7457(4) -0.04958(18) -0.08035(18) 0.0352(7) Uani 1 1 d .
H28 H 0.7372 -0.0824 -0.1305 0.042 Uiso 1 1 calc R
C29 C 0.6541(4) 0.04581(18) -0.08108(18) 0.0345(7) Uani 1 1 d .
C34 C 0.5683(4) 0.0839(2) -0.16041(19) 0.0434(7) Uani 1 1 d .
H34 H 0.5715 0.0450 -0.2076 0.052 Uiso 1 1 calc R
C33 C 0.4824(4) 0.1754(2) -0.1687(2) 0.0473(8) Uani 1 1 d .
H33 H 0.4289 0.1994 -0.2217 0.057 Uiso 1 1 calc R
C32 C 0.4737(4) 0.2344(2) -0.0975(2) 0.0427(7) Uani 1 1 d .
H32 H 0.4148 0.2976 -0.1037 0.051 Uiso 1 1 calc R
C31 C 0.5506(4) 0.20013(19) -0.01899(19) 0.0368(7) Uani 1 1 d .
C35 C 0.4532(5) 0.3505(2) 0.0442(2) 0.0582(9) Uani 1 1 d .
H35A H 0.5166 0.3812 -0.0055 0.087 Uiso 1 1 calc R
H35B H 0.4572 0.3810 0.0988 0.087 Uiso 1 1 calc R
H35C H 0.3247 0.3546 0.0329 0.087 Uiso 1 1 calc R
C30 C 0.6465(4) 0.10366(18) -0.00771(18) 0.0327(6) Uani 1 1 d .
C26 C 0.9286(4) -0.19304(18) -0.02597(18) 0.0347(6) Uani 1 1 d .
C25 C 0.9549(4) -0.2430(2) -0.1022(2) 0.0476(8) Uani 1 1 d .
H25 H 0.9161 -0.2130 -0.1563 0.057 Uiso 1 1 calc R
C24 C 1.0398(4) -0.3387(2) -0.0991(2) 0.0535(9) Uani 1 1 d .
H24 H 1.0569 -0.3713 -0.1517 0.064 Uiso 1 1 calc R
C23 C 1.0981(4) -0.3857(2) -0.0215(2) 0.0460(8) Uani 1 1 d .
H23 H 1.1487 -0.4502 -0.0208 0.055 Uiso 1 1 calc R
C22 C 1.0815(4) -0.33615(19) 0.0580(2) 0.0390(7) Uani 1 1 d .
C21 C 1.1468(4) -0.3758(2) 0.1402(2) 0.0469(8) Uani 1 1 d .
H21 H 1.1979 -0.4401 0.1462 0.056 Uiso 1 1 calc R
C20 C 1.1360(4) -0.3209(2) 0.2109(2) 0.0484(8) Uani 1 1 d .
H20 H 1.1825 -0.3466 0.2651 0.058 Uiso 1 1 calc R
C19 C 1.0538(4) -0.2247(2) 0.20131(19) 0.0423(7) Uani 1 1 d .
H19 H 1.0477 -0.1874 0.2500 0.051 Uiso 1 1 calc R
C27 C 0.9991(4) -0.23936(18) 0.05399(18) 0.0333(6) Uani 1 1 d .
N6 N 0.8847(4) -0.01266(17) 0.21891(16) 0.0478(7) Uani 1 1 d .
C36 C 0.9590(5) 0.0292(2) 0.2611(2) 0.0495(8) Uani 1 1 d .

loop_
_atom_site_aniso_label
_atom_site_aniso_U_11
_atom_site_aniso_U_22
_atom_site_aniso_U_33
_atom_site_aniso_U_23
_atom_site_aniso_U_13
_atom_site_aniso_U_12
Cu1 0.0483(2) 0.0356(2) 0.0322(2) -0.00234(15) -0.00252(16) -0.00255(17)
Cu2 0.0388(2) 0.03068(19) 0.0299(2) -0.00289(14) -0.00336(15) -0.00279(16)
O2 0.0809(17) 0.0360(12) 0.0563(15) -0.0062(10) -0.0029(12) -0.0128(12)
O5 0.0596(14) 0.0319(11) 0.0482(13) -0.0050(9) -0.0097(11) 0.0037(10)
O4 0.0458(12) 0.0297(10) 0.0342(11) -0.0014(8) -0.0100(9) -0.0017(9)
N2 0.0379(14) 0.0389(13) 0.0331(13) -0.0029(11) -0.0064(11) -0.0041(11)
O1 0.0711(15) 0.0373(11) 0.0365(12) -0.0054(9) 0.0035(11) -0.0056(11)
N1 0.0468(15) 0.0407(14) 0.0313(13) -0.0015(11) -0.0037(11) -0.0012(12)
N5 0.0366(13) 0.0286(12) 0.0308(12) -0.0027(10) -0.0032(10) -0.0036(10)
N4 0.0341(13) 0.0341(12) 0.0319(13) -0.0027(10) -0.0039(10) -0.0018(10)
O6 0.117(2) 0.0758(19) 0.110(2) -0.0450(17) -0.0341(19) -0.0197(18)
C10 0.0453(19) 0.0481(18) 0.0359(17) 0.0003(14) -0.0036(14) -0.0053(15)
C11 0.0459(18) 0.0417(17) 0.0349(17) -0.0056(13) -0.0085(14) 0.0027(15)
C16 0.065(2) 0.051(2) 0.0353(17) -0.0048(15) -0.0047(16) 0.0045(17)
C15 0.074(2) 0.054(2) 0.0381(19) -0.0182(16) -0.0086(17) 0.0068(19)
C14 0.062(2) 0.0420(18) 0.051(2) -0.0126(16) -0.0182(17) 0.0016(16)
C13 0.0469(19) 0.0394(17) 0.0436(18) -0.0065(14) -0.0148(15) -0.0007(15)
C17 0.065(2) 0.044(2) 0.076(3) -0.0006(17) -0.0134(19) -0.0138(18)
C12 0.0394(17) 0.0445(18) 0.0413(18) -0.0071(14) -0.0131(14) -0.0035(14)
C8 0.0371(17) 0.0371(16) 0.0383(17) 0.0006(13) -0.0050(13) -0.0061(14)
C9 0.0373(17) 0.0411(17) 0.0387(17) -0.0043(13) -0.0074(13) -0.0036(14)
C1 0.061(2) 0.051(2) 0.0384(18) -0.0027(15) -0.0018(16) -0.0003(17)
C2 0.071(2) 0.0445(19) 0.049(2) -0.0141(16) -0.0091(18) 0.0066(18)
C3 0.067(2) 0.0367(18) 0.062(2) -0.0090(17) -0.0175(18) -0.0020(17)
C4 0.0438(19) 0.0369(17) 0.054(2) -0.0040(15) -0.0126(15) -0.0043(15)
C5 0.053(2) 0.0388(18) 0.066(2) 0.0018(16) -0.0057(18) -0.0090(16)
C6 0.052(2) 0.0455(19) 0.058(2) 0.0107(16) 0.0005(17) -0.0121(16)
C7 0.051(2) 0.050(2) 0.0456(19) -0.0015(15) 0.0011(16) -0.0072(16)
N3 0.069(2) 0.0430(16) 0.0391(15) 0.0025(12) -0.0015(14) -0.0013(14)
C18 0.068(3) 0.039(2) 0.053(2) 0.0115(16) -0.0002(19) 0.0107(18)
O3 0.082(2) 0.085(2) 0.138(3) 0.0573(19) 0.012(2) -0.0078(17)
C28 0.0399(17) 0.0367(16) 0.0302(15) -0.0028(12) -0.0022(13) -0.0108(14)
C29 0.0349(16) 0.0360(16) 0.0327(15) 0.0023(12) -0.0023(13) -0.0094(13)
C34 0.0502(19) 0.0442(18) 0.0359(17) -0.0009(14) -0.0092(14) -0.0079(15)
C33 0.053(2) 0.0487(19) 0.0393(18) 0.0090(15) -0.0128(15) -0.0077(16)
C32 0.0419(18) 0.0327(16) 0.0512(19) 0.0061(14) -0.0049(15) -0.0050(14)
C31 0.0341(16) 0.0337(15) 0.0416(17) -0.0009(13) 0.0008(13) -0.0074(13)
C35 0.064(2) 0.0390(18) 0.066(2) -0.0077(16) -0.0077(18) 0.0044(17)
C30 0.0324(15) 0.0304(14) 0.0345(16) 0.0028(12) -0.0004(12) -0.0075(12)
C26 0.0351(16) 0.0313(15) 0.0372(16) -0.0053(12) -0.0018(13) -0.0046(13)
C25 0.058(2) 0.0426(18) 0.0388(17) -0.0077(14) -0.0088(15) 0.0020(16)
C24 0.064(2) 0.0433(19) 0.051(2) -0.0213(16) -0.0070(17) 0.0016(17)
C23 0.0452(19) 0.0316(16) 0.058(2) -0.0088(15) -0.0061(16) 0.0016(14)
C22 0.0326(16) 0.0346(16) 0.0477(18) -0.0020(13) -0.0028(14) -0.0026(13)
C21 0.0481(19) 0.0313(16) 0.055(2) 0.0041(14) -0.0015(16) 0.0022(14)
C20 0.049(2) 0.0471(19) 0.0439(18) 0.0067(15) -0.0080(15) 0.0019(16)
C19 0.0413(18) 0.0452(18) 0.0376(17) -0.0026(14) -0.0022(14) -0.0032(15)
C27 0.0306(15) 0.0338(15) 0.0353(16) -0.0021(12) -0.0024(12) -0.0065(13)
N6 0.0609(18) 0.0428(15) 0.0382(15) -0.0074(12) -0.0109(13) -0.0022(13)
C36 0.062(2) 0.0378(18) 0.0440(19) -0.0056(15) -0.0017(17) 0.0002(17)

loop_
_atom_type_symbol
_atom_type_description
_atom_type_scat_dispersion_real
_atom_type_scat_dispersion_imag
_atom_type_scat_source
C C 0.0033 0.0016 'International Tables Vol C Tables 4.2.6.8 and 6.1.1.4'
H H 0.0000 0.0000 'International Tables Vol C Tables 4.2.6.8 and 6.1.1.4'
N N 0.0061 0.0033 'International Tables Vol C Tables 4.2.6.8 and 6.1.1.4'
O O 0.0106 0.0060 'International Tables Vol C Tables 4.2.6.8 and 6.1.1.4'
Cu Cu 0.3201 1.2651 'International Tables Vol C Tables 4.2.6.8 and 6.1.1.4'

loop_
_geom_angle_atom_site_label_1
_geom_angle_atom_site_label_2
_geom_angle_atom_site_label_3
_geom_angle
O1 Cu1 N3 91.16(9)
O1 Cu1 N2 92.94(9)
N3 Cu1 N2 175.88(9)
O1 Cu1 N1 173.42(9)
N3 Cu1 N1 93.44(10)
N2 Cu1 N1 82.51(9)
O4 Cu2 N6 91.79(9)
O4 Cu2 N5 92.84(8)
N6 Cu2 N5 174.51(10)
O4 Cu2 N4 174.87(8)
N6 Cu2 N4 93.29(10)
N5 Cu2 N4 82.12(9)
C13 O2 C17 117.0(2)
C31 O5 C35 116.4(2)
C30 O4 Cu2 127.89(16)
C10 N2 C8 120.9(2)
C10 N2 Cu1 125.1(2)
C8 N2 Cu1 113.88(17)
C12 O1 Cu1 128.40(19)
C1 N1 C9 118.5(2)
C1 N1 Cu1 128.4(2)
C9 N1 Cu1 113.06(17)
C28 N5 C26 120.8(2)
C28 N5 Cu2 124.61(18)
C26 N5 Cu2 114.13(17)
C19 N4 C27 118.1(2)
C19 N4 Cu2 128.84(19)
C27 N4 Cu2 113.05(18)
N2 C10 C11 126.5(3)
N2 C10 H10 116.7
C11 C10 H10 116.7
C10 C11 C12 122.5(3)
C10 C11 C16 117.7(3)
C12 C11 C16 119.7(3)
C15 C16 C11 120.3(3)
C15 C16 H16 119.8
C11 C16 H16 119.8
C16 C15 C14 120.7(3)
C16 C15 H15 119.7
C14 C15 H15 119.7
C13 C14 C15 121.0(3)
C13 C14 H14 119.5
C15 C14 H14 119.5
C14 C13 O2 125.1(3)
C14 C13 C12 120.9(3)
O2 C13 C12 114.0(2)
O2 C17 H17A 109.5
O2 C17 H17B 109.5
H17A C17 H17B 109.5
O2 C17 H17C 109.5
H17A C17 H17C 109.5
H17B C17 H17C 109.5
O1 C12 C11 124.5(3)
O1 C12 C13 118.2(3)
C11 C12 C13 117.3(3)
C7 C8 N2 127.6(3)
C7 C8 C9 118.5(3)
N2 C8 C9 113.8(2)
N1 C9 C4 122.4(3)
N1 C9 C8 116.6(2)
C4 C9 C8 121.0(3)
N1 C1 C2 122.9(3)
N1 C1 H1 118.6
C2 C1 H1 118.6
C3 C2 C1 119.2(3)
C3 C2 H2 120.4
C1 C2 H2 120.4
C2 C3 C4 120.6(3)
C2 C3 H3 119.7
C4 C3 H3 119.7
C5 C4 C9 118.2(3)
C5 C4 C3 125.4(3)
C9 C4 C3 116.4(3)
C6 C5 C4 120.6(3)
C6 C5 H5 119.7
C4 C5 H5 119.7
C5 C6 C7 121.1(3)
C5 C6 H6 119.5
C7 C6 H6 119.5
C8 C7 C6 120.4(3)
C8 C7 H7 119.8
C6 C7 H7 119.8
C18 N3 Cu1 138.5(3)
N3 C18 O3 177.0(4)
N5 C28 C29 126.9(3)
N5 C28 H28 116.5
C29 C28 H28 116.5
C28 C29 C30 123.1(3)
C28 C29 C34 116.8(2)
C30 C29 C34 120.0(2)
C33 C34 C29 121.3(3)
C33 C34 H34 119.4
C29 C34 H34 119.4
C34 C33 C32 119.9(3)
C34 C33 H33 120.0
C32 C33 H33 120.0
C31 C32 C33 120.8(3)
C31 C32 H32 119.6
C33 C32 H32 119.6
C32 C31 O5 124.0(3)
C32 C31 C30 121.2(3)
O5 C31 C30 114.8(2)
O5 C35 H35A 109.5
O5 C35 H35B 109.5
H35A C35 H35B 109.5
O5 C35 H35C 109.5
H35A C35 H35C 109.5
H35B C35 H35C 109.5
O4 C30 C29 124.1(2)
O4 C30 C31 119.2(2)
C29 C30 C31 116.7(3)
C25 C26 C27 118.3(2)
C25 C26 N5 127.4(3)
C27 C26 N5 114.2(2)
C26 C25 C24 120.3(3)
C26 C25 H25 119.8
C24 C25 H25 119.8
C23 C24 C25 122.0(3)
C23 C24 H24 119.0
C25 C24 H24 119.0
C24 C23 C22 119.7(3)
C24 C23 H23 120.2
C22 C23 H23 120.2
C21 C22 C27 117.3(3)
C21 C22 C23 124.7(3)
C27 C22 C23 118.0(3)
C20 C21 C22 120.3(3)
C20 C21 H21 119.9
C22 C21 H21 119.9
C21 C20 C19 119.0(3)
C21 C20 H20 120.5
C19 C20 H20 120.5
N4 C19 C20 123.1(3)
N4 C19 H19 118.5
C20 C19 H19 118.5
N4 C27 C22 122.2(3)
N4 C27 C26 116.3(2)
C22 C27 C26 121.5(2)
C36 N6 Cu2 148.0(3)
N6 C36 O6 177.9(4)

loop_
_geom_bond_atom_site_label_1
_geom_bond_atom_site_label_2
_geom_bond_distance
Cu1 O1 1.8913(18)
Cu1 N3 1.931(3)
Cu1 N2 1.949(2)
Cu1 N1 1.989(2)
Cu2 O4 1.9151(17)
Cu2 N6 1.924(2)
Cu2 N5 1.954(2)
Cu2 N4 2.012(2)
O2 C13 1.366(3)
O2 C17 1.418(3)
O5 C31 1.367(3)
O5 C35 1.434(3)
O4 C30 1.307(3)
N2 C10 1.303(3)
N2 C8 1.413(3)
O1 C12 1.303(3)
N1 C1 1.327(3)
N1 C9 1.361(3)
N5 C28 1.298(3)
N5 C26 1.418(3)
N4 C19 1.321(3)
N4 C27 1.368(3)
O6 C36 1.197(4)
C10 C11 1.409(4)
C10 H10 0.9300
C11 C12 1.416(4)
C11 C16 1.423(4)
C16 C15 1.356(4)
C16 H16 0.9300
C15 C14 1.387(4)
C15 H15 0.9300
C14 C13 1.362(4)
C14 H14 0.9300
C13 C12 1.430(4)
C17 H17A 0.9600
C17 H17B 0.9600
C17 H17C 0.9600
C8 C7 1.372(4)
C8 C9 1.414(4)
C9 C4 1.414(4)
C1 C2 1.396(4)
C1 H1 0.9300
C2 C3 1.351(4)
C2 H2 0.9300
C3 C4 1.416(4)
C3 H3 0.9300
C4 C5 1.401(4)
C5 C6 1.358(4)
C5 H5 0.9300
C6 C7 1.407(4)
C6 H6 0.9300
C7 H7 0.9300
N3 C18 1.159(4)
C18 O3 1.183(4)
C28 C29 1.405(4)
C28 H28 0.9300
C29 C30 1.417(4)
C29 C34 1.418(4)
C34 C33 1.346(4)
C34 H34 0.9300
C33 C32 1.401(4)
C33 H33 0.9300
C32 C31 1.366(4)
C32 H32 0.9300
C31 C30 1.433(4)
C35 H35A 0.9600
C35 H35B 0.9600
C35 H35C 0.9600
C26 C25 1.368(4)
C26 C27 1.415(4)
C25 C24 1.396(4)
C25 H25 0.9300
C24 C23 1.358(4)
C24 H24 0.9300
C23 C22 1.414(4)
C23 H23 0.9300
C22 C21 1.400(4)
C22 C27 1.406(4)
C21 C20 1.355(4)
C21 H21 0.9300
C20 C19 1.401(4)
C20 H20 0.9300
C19 H19 0.9300
N6 C36 1.151(4)
